data_7039773
loop_
_publ_author_name
'Kovalenko, Oleksandr O.'
'Wendt, Ola F.'

_publ_section_title
;
 An electron poor iridium pincer complex for catalytic alkane
 dehydrogenation.
;
_journal_issue 40
_journal_name_full 'Dalton transactions (Cambridge, England : 2003)'
_journal_page_first 15963
_journal_page_last 15969
_journal_paper_doi 10.1039/c6dt01816e
_journal_volume 45
_journal_year 2016
_chemical_formula_moiety 'C24 H38 F6 O2 P2'
_chemical_formula_sum 'C24 H38 F6 O2 P2'
_chemical_formula_weight 534.48
_chemical_name_systematic ((4,6-bis(trifluoromethyl)-1,3-phenylene)bis(oxy))bis(di-tert-butylphosphine)
_space_group_crystal_system monoclinic
_space_group_IT_number 14
_space_group_name_Hall '-P 2ybc'
_space_group_name_H-M_alt 'P 1 21/c 1'
_symmetry_space_group_name_Hall '-P 2ybc'
_symmetry_space_group_name_H-M 'P 1 21/c 1'
_atom_sites_solution_hydrogens geom
_audit_creation_method SHELXL-2014/7
_audit_update_record
;
2016-06-25 deposited with the CCDC.
2016-07-04 downloaded from the CCDC.
;
_cell_angle_alpha 90
_cell_angle_beta 109.774(5)
_cell_angle_gamma 90
_cell_formula_units_Z 4
_cell_length_a 12.132(5)
_cell_length_b 18.353(5)
_cell_length_c 14.104(5)
_cell_measurement_reflns_used 3874
_cell_measurement_temperature 293(2)
_cell_measurement_theta_max 28.7738
_cell_measurement_theta_min 2.9290
_cell_volume 2955.2(18)
_computing_cell_refinement
;
CrysAlisPro, Agilent Technologies,
Version 1.171.35.21 (release 20-01-2012 CrysAlis171 .NET)
(compiled Jan 23 2012,18:06:46)
;
_computing_data_collection
;
CrysAlisPro, Agilent Technologies,
Version 1.171.35.21 (release 20-01-2012 CrysAlis171 .NET)
(compiled Jan 23 2012,18:06:46)
;
_computing_data_reduction
;
CrysAlisPro, Agilent Technologies,
Version 1.171.35.21 (release 20-01-2012 CrysAlis171 .NET)
(compiled Jan 23 2012,18:06:46)
;
_computing_molecular_graphics 'Crystal Maker 8.7'
_computing_publication_material 'WinGX -2014.1'
_computing_structure_refinement 'SHELXL-2014/7 (Sheldrick, 2014)'
_computing_structure_solution 'SHELXS-97 (Sheldrick, 1990)'
_diffrn_ambient_temperature 293(2)
_diffrn_detector_area_resol_mean 16.1367
_diffrn_measured_fraction_theta_full 0.999
_diffrn_measured_fraction_theta_max 0.910
_diffrn_measurement_device_type 'Xcalibur, Eos'
_diffrn_measurement_method '\w scans'
_diffrn_radiation_monochromator graphite
_diffrn_radiation_source 'Enhance (Mo) X-ray Source'
_diffrn_radiation_type MoK\a
_diffrn_radiation_wavelength 0.71073
_diffrn_reflns_av_R_equivalents 0.0429
_diffrn_reflns_av_unetI/netI 0.0425
_diffrn_reflns_Laue_measured_fraction_full 0.999
_diffrn_reflns_Laue_measured_fraction_max 0.910
_diffrn_reflns_limit_h_max 16
_diffrn_reflns_limit_h_min -15
_diffrn_reflns_limit_k_max 23
_diffrn_reflns_limit_k_min -24
_diffrn_reflns_limit_l_max 17
_diffrn_reflns_limit_l_min -18
_diffrn_reflns_number 33067
_diffrn_reflns_point_group_measured_fraction_full 0.999
_diffrn_reflns_point_group_measured_fraction_max 0.910
_diffrn_reflns_theta_full 26.500
_diffrn_reflns_theta_max 28.838
_diffrn_reflns_theta_min 2.935
_exptl_absorpt_coefficient_mu 0.202
_exptl_absorpt_correction_T_max 1.00000
_exptl_absorpt_correction_T_min 0.89637
_exptl_absorpt_correction_type multi-scan
_exptl_absorpt_process_details
;
CrysAlisPro, Agilent Technologies,
Version 1.171.35.21 (release 20-01-2012 CrysAlis171 .NET)
(compiled Jan 23 2012,18:06:46)
Empirical absorption correction using spherical harmonics,
 implemented in SCALE3 ABSPACK scaling algorithm.
;
_exptl_crystal_colour colourless
_exptl_crystal_density_diffrn 1.201
_exptl_crystal_description block
_exptl_crystal_F_000 1128
_exptl_crystal_size_max 0.2
_exptl_crystal_size_mid 0.1
_exptl_crystal_size_min 0.1
_refine_diff_density_max 0.369
_refine_diff_density_min -0.170
_refine_diff_density_rms 0.041
_refine_ls_extinction_method none
_refine_ls_goodness_of_fit_ref 1.018
_refine_ls_hydrogen_treatment constr
_refine_ls_matrix_type full
_refine_ls_number_parameters 307
_refine_ls_number_reflns 7037
_refine_ls_number_restraints 0
_refine_ls_restrained_S_all 1.018
_refine_ls_R_factor_all 0.1197
_refine_ls_R_factor_gt 0.0649
_refine_ls_shift/su_max 0.000
_refine_ls_shift/su_mean 0.000
_refine_ls_structure_factor_coef Fsqd
_refine_ls_weighting_details 'w=1/[\s^2^(Fo^2^)+(0.0726P)^2^+0.9739P] where P=(Fo^2^+2Fc^2^)/3'
_refine_ls_weighting_scheme calc
_refine_ls_wR_factor_gt 0.1548
_refine_ls_wR_factor_ref 0.1841
_reflns_Friedel_coverage 0.000
_reflns_number_gt 4044
_reflns_number_total 7037
_reflns_threshold_expression 'I > 2\s(I)'
_cod_data_source_file c6dt01816e2.cif
_cod_data_source_block ligand4
_cod_depositor_comments 'Adding full bibliography for 7039773--7039776.cif.'
_cod_database_code 7039773
_shelx_shelxl_version_number 2014/7
_shelx_space_group_comment
;
The symmetry employed for this shelxl refinement is uniquely defined
by the following loop, which should always be used as a source of
symmetry information in preference to the above space-group names.
They are only intended as comments.
;

loop_
_space_group_symop_operation_xyz
'x, y, z'
'-x, y+1/2, -z+1/2'
'-x, -y, -z'
'x, -y-1/2, z-1/2'

loop_
_atom_site_label
_atom_site_type_symbol
_atom_site_fract_x
_atom_site_fract_y
_atom_site_fract_z
_atom_site_U_iso_or_equiv
_atom_site_adp_type
_atom_site_occupancy
_atom_site_site_symmetry_order
_atom_site_calc_flag
_atom_site_refinement_flags_posn
_atom_site_refinement_flags_adp
P1 P -0.08823(6) 0.13533(4) 0.49618(5) 0.0555(2) Uani 1 1 d . .
P2 P 0.30687(6) 0.14287(4) 0.78405(5) 0.0521(2) Uani 1 1 d . .
O2 O 0.29532(14) 0.23422(9) 0.76636(12) 0.0522(4) Uani 1 1 d . .
O1 O -0.08684(14) 0.22665(9) 0.51270(12) 0.0529(4) Uani 1 1 d . .
F1 F -0.19923(17) 0.36166(11) 0.52339(17) 0.0998(7) Uani 1 1 d . .
F3 F -0.09113(19) 0.45060(10) 0.51584(18) 0.1140(8) Uani 1 1 d . .
F6 F 0.3177(2) 0.37264(11) 0.86470(14) 0.1032(7) Uani 1 1 d . .
F4 F 0.27722(18) 0.45793(10) 0.75527(16) 0.1009(7) Uani 1 1 d . .
F5 F 0.39555(17) 0.37303(11) 0.74955(17) 0.0990(7) Uani 1 1 d . .
F2 F -0.1228(2) 0.36469(12) 0.40871(15) 0.1170(8) Uani 1 1 d . .
C5 C 0.1979(2) 0.26668(13) 0.70196(16) 0.0425(5) Uani 1 1 d . .
C1 C 0.0078(2) 0.26304(13) 0.57463(16) 0.0433(5) Uani 1 1 d . .
C4 C 0.1955(2) 0.34289(13) 0.70057(18) 0.0470(6) Uani 1 1 d . .
C6 C 0.1045(2) 0.22759(13) 0.63939(16) 0.0450(5) Uani 1 1 d . .
H6 H 0.1066 0.1769 0.6408 0.054 Uiso 1 1 calc R U
C3 C 0.0978(2) 0.37773(13) 0.63575(18) 0.0526(6) Uani 1 1 d . .
H3 H 0.0956 0.4284 0.6345 0.063 Uiso 1 1 calc R U
C2 C 0.0035(2) 0.33926(13) 0.57296(18) 0.0486(6) Uani 1 1 d . .
C8 C 0.2955(3) 0.38616(16) 0.7673(2) 0.0676(8) Uani 1 1 d . .
C10 C -0.1290(3) 0.13595(18) 0.3559(2) 0.0709(8) Uani 1 1 d . .
C12 C 0.4410(3) 0.13022(17) 0.7500(3) 0.0726(9) Uani 1 1 d . .
C9 C -0.2159(3) 0.11555(18) 0.5377(2) 0.0781(9) Uani 1 1 d . .
C11 C 0.3388(3) 0.1437(2) 0.9235(3) 0.0873(11) Uani 1 1 d . .
C18 C -0.0272(4) 0.1766(3) 0.3382(3) 0.1185(15) Uani 1 1 d . .
H18A H 0.0453 0.1532 0.3751 0.178 Uiso 1 1 calc R U
H18B H -0.0376 0.1761 0.2676 0.178 Uiso 1 1 calc R U
H18C H -0.0257 0.2261 0.3607 0.178 Uiso 1 1 calc R U
C23 C 0.3920(4) 0.1351(2) 0.6329(3) 0.1159(15) Uani 1 1 d . .
H23A H 0.3309 0.0996 0.6070 0.174 Uiso 1 1 calc R U
H23B H 0.3610 0.1830 0.6130 0.174 Uiso 1 1 calc R U
H23C H 0.4539 0.1255 0.6065 0.174 Uiso 1 1 calc R U
C7 C -0.1014(3) 0.37839(16) 0.5052(3) 0.0714(9) Uani 1 1 d . .
C16 C -0.1290(4) 0.0566(2) 0.3219(3) 0.1204(16) Uani 1 1 d . .
H16A H -0.0566 0.0338 0.3607 0.181 Uiso 1 1 calc R U
H16B H -0.1932 0.0310 0.3319 0.181 Uiso 1 1 calc R U
H16C H -0.1372 0.0554 0.2518 0.181 Uiso 1 1 calc R U
C14 C -0.1635(4) 0.1200(2) 0.6535(3) 0.1232(16) Uani 1 1 d . .
H14A H -0.1390 0.1690 0.6733 0.185 Uiso 1 1 calc R U
H14B H -0.2216 0.1057 0.6822 0.185 Uiso 1 1 calc R U
H14C H -0.0973 0.0879 0.6772 0.185 Uiso 1 1 calc R U
C17 C -0.2416(4) 0.1744(2) 0.2967(2) 0.1109(14) Uani 1 1 d . .
H17A H -0.2390 0.2238 0.3196 0.166 Uiso 1 1 calc R U
H17B H -0.2507 0.1740 0.2264 0.166 Uiso 1 1 calc R U
H17C H -0.3067 0.1496 0.3065 0.166 Uiso 1 1 calc R U
C15 C -0.2540(4) 0.0370(2) 0.5089(3) 0.1299(17) Uani 1 1 d . .
H15A H -0.1871 0.0055 0.5323 0.195 Uiso 1 1 calc R U
H15B H -0.3106 0.0229 0.5391 0.195 Uiso 1 1 calc R U
H15C H -0.2881 0.0333 0.4369 0.195 Uiso 1 1 calc R U
C24 C 0.4865(4) 0.0531(2) 0.7796(4) 0.1215(15) Uani 1 1 d . .
H24A H 0.4230 0.0191 0.7549 0.182 Uiso 1 1 calc R U
H24B H 0.5458 0.0421 0.7508 0.182 Uiso 1 1 calc R U
H24C H 0.5192 0.0496 0.8517 0.182 Uiso 1 1 calc R U
C21 C 0.3434(5) 0.0629(2) 0.9562(3) 0.1331(18) Uani 1 1 d . .
H21A H 0.4094 0.0394 0.9463 0.200 Uiso 1 1 calc R U
H21B H 0.3510 0.0604 1.0262 0.200 Uiso 1 1 calc R U
H21C H 0.2726 0.0387 0.9165 0.200 Uiso 1 1 calc R U
C22 C 0.5368(3) 0.1871(2) 0.7866(4) 0.1170(16) Uani 1 1 d . .
H22A H 0.5042 0.2347 0.7663 0.175 Uiso 1 1 calc R U
H22B H 0.5701 0.1852 0.8587 0.175 Uiso 1 1 calc R U
H22C H 0.5967 0.1776 0.7579 0.175 Uiso 1 1 calc R U
C13 C -0.3191(4) 0.1688(3) 0.5023(4) 0.1301(17) Uani 1 1 d . .
H13A H -0.2917 0.2174 0.5218 0.195 Uiso 1 1 calc R U
H13B H -0.3539 0.1663 0.4302 0.195 Uiso 1 1 calc R U
H13C H -0.3765 0.1560 0.5325 0.195 Uiso 1 1 calc R U
C20 C 0.4497(4) 0.1855(3) 0.9867(3) 0.1398(19) Uani 1 1 d . .
H20A H 0.5175 0.1630 0.9790 0.210 Uiso 1 1 calc R U
H20B H 0.4445 0.2352 0.9641 0.210 Uiso 1 1 calc R U
H20C H 0.4560 0.1845 1.0564 0.210 Uiso 1 1 calc R U
C19 C 0.2355(5) 0.1814(3) 0.9386(3) 0.1392(19) Uani 1 1 d . .
H19A H 0.1647 0.1567 0.9002 0.209 Uiso 1 1 calc R U
H19B H 0.2439 0.1803 1.0087 0.209 Uiso 1 1 calc R U
H19C H 0.2323 0.2310 0.9164 0.209 Uiso 1 1 calc R U

loop_
_atom_site_aniso_label
_atom_site_aniso_U_11
_atom_site_aniso_U_22
_atom_site_aniso_U_33
_atom_site_aniso_U_23
_atom_site_aniso_U_13
_atom_site_aniso_U_12
P1 0.0535(4) 0.0463(4) 0.0569(4) -0.0023(3) 0.0058(3) -0.0014(3)
P2 0.0438(4) 0.0501(4) 0.0575(4) 0.0044(3) 0.0109(3) 0.0023(3)
O2 0.0465(10) 0.0459(10) 0.0564(10) -0.0038(8) 0.0073(8) -0.0033(8)
O1 0.0462(10) 0.0456(10) 0.0579(10) 0.0004(8) 0.0057(8) 0.0021(8)
F1 0.0601(12) 0.0942(15) 0.1382(18) 0.0208(12) 0.0245(12) 0.0212(10)
F3 0.1048(16) 0.0492(11) 0.163(2) 0.0231(11) 0.0123(14) 0.0188(10)
F6 0.1294(18) 0.0970(15) 0.0666(12) -0.0262(10) 0.0117(11) -0.0314(13)
F4 0.1068(15) 0.0494(11) 0.1349(17) -0.0188(10) 0.0256(13) -0.0217(10)
F5 0.0649(12) 0.0948(15) 0.1367(18) -0.0263(12) 0.0332(12) -0.0297(10)
F2 0.141(2) 0.1263(19) 0.0649(13) 0.0307(12) 0.0097(12) 0.0475(15)
C5 0.0454(14) 0.0416(13) 0.0419(12) -0.0007(10) 0.0167(11) -0.0002(11)
C1 0.0440(13) 0.0429(13) 0.0435(13) 0.0013(10) 0.0155(11) -0.0013(11)
C4 0.0541(15) 0.0408(13) 0.0509(14) -0.0055(10) 0.0239(12) -0.0056(11)
C6 0.0477(14) 0.0368(12) 0.0480(13) 0.0000(10) 0.0130(11) 0.0011(11)
C3 0.0698(18) 0.0362(13) 0.0613(16) -0.0003(11) 0.0346(14) -0.0018(12)
C2 0.0558(15) 0.0429(13) 0.0503(14) 0.0078(11) 0.0224(12) 0.0046(12)
C8 0.074(2) 0.0508(17) 0.079(2) -0.0111(14) 0.0273(17) -0.0154(15)
C10 0.078(2) 0.076(2) 0.0602(18) -0.0122(15) 0.0256(16) -0.0066(17)
C12 0.0643(19) 0.071(2) 0.086(2) -0.0150(16) 0.0297(17) 0.0071(16)
C9 0.089(2) 0.077(2) 0.069(2) 0.0059(16) 0.0279(17) -0.0237(19)
C11 0.101(3) 0.100(3) 0.067(2) 0.0260(19) 0.035(2) 0.031(2)
C18 0.131(4) 0.148(4) 0.104(3) -0.021(3) 0.075(3) -0.031(3)
C23 0.152(4) 0.120(4) 0.096(3) -0.018(2) 0.070(3) 0.001(3)
C7 0.081(2) 0.0517(17) 0.078(2) 0.0145(15) 0.0214(18) 0.0150(16)
C16 0.160(4) 0.096(3) 0.097(3) -0.044(2) 0.033(3) -0.006(3)
C14 0.165(4) 0.139(4) 0.073(2) 0.000(2) 0.050(3) -0.039(3)
C17 0.117(3) 0.144(4) 0.055(2) 0.011(2) 0.006(2) 0.017(3)
C15 0.163(4) 0.101(3) 0.128(3) -0.003(3) 0.051(3) -0.071(3)
C24 0.110(3) 0.097(3) 0.168(4) 0.010(3) 0.061(3) 0.052(3)
C21 0.180(5) 0.118(4) 0.107(3) 0.056(3) 0.054(3) 0.031(3)
C22 0.064(2) 0.125(4) 0.174(4) -0.041(3) 0.056(3) -0.020(2)
C13 0.082(3) 0.165(4) 0.169(4) 0.048(4) 0.076(3) 0.014(3)
C20 0.148(5) 0.184(5) 0.062(2) -0.026(3) 0.003(3) 0.006(4)
C19 0.157(5) 0.181(5) 0.120(4) 0.035(3) 0.101(3) 0.054(4)

loop_
_atom_type_symbol
_atom_type_description
_atom_type_scat_dispersion_real
_atom_type_scat_dispersion_imag
_atom_type_scat_source
C C 0.0033 0.0016 'International Tables Vol C Tables 4.2.6.8 and 6.1.1.4'
H H 0.0000 0.0000 'International Tables Vol C Tables 4.2.6.8 and 6.1.1.4'
O O 0.0106 0.0060 'International Tables Vol C Tables 4.2.6.8 and 6.1.1.4'
F F 0.0171 0.0103 'International Tables Vol C Tables 4.2.6.8 and 6.1.1.4'
P P 0.1023 0.0942 'International Tables Vol C Tables 4.2.6.8 and 6.1.1.4'

loop_
_geom_angle_atom_site_label_1
_geom_angle_atom_site_label_2
_geom_angle_atom_site_label_3
_geom_angle
O1 P1 C9 96.89(13)
O1 P1 C10 97.26(12)
C9 P1 C10 112.51(15)
O2 P2 C12 96.98(12)
O2 P2 C11 97.12(13)
C12 P2 C11 112.58(16)
C5 O2 P2 122.80(15)
C1 O1 P1 122.83(15)
O2 C5 C6 122.7(2)
O2 C5 C4 117.2(2)
C6 C5 C4 120.2(2)
O1 C1 C6 122.5(2)
O1 C1 C2 117.5(2)
C6 C1 C2 120.0(2)
C3 C4 C5 118.7(2)
C3 C4 C8 120.3(2)
C5 C4 C8 121.1(2)
C5 C6 C1 120.6(2)
C2 C3 C4 121.7(2)
C3 C2 C1 118.9(2)
C3 C2 C7 120.5(2)
C1 C2 C7 120.7(2)
F6 C8 F4 106.4(2)
F6 C8 F5 106.3(3)
F4 C8 F5 106.0(2)
F6 C8 C4 112.9(2)
F4 C8 C4 112.4(3)
F5 C8 C4 112.4(2)
C17 C10 C16 111.4(3)
C17 C10 C18 108.0(3)
C16 C10 C18 109.1(3)
C17 C10 P1 116.9(2)
C16 C10 P1 107.3(2)
C18 C10 P1 103.7(2)
C22 C12 C24 112.4(3)
C22 C12 C23 107.2(3)
C24 C12 C23 108.4(3)
C22 C12 P2 117.6(2)
C24 C12 P2 108.2(2)
C23 C12 P2 102.3(2)
C15 C9 C13 112.0(4)
C15 C9 C14 108.1(3)
C13 C9 C14 108.1(4)
C15 C9 P1 107.9(3)
C13 C9 P1 116.5(2)
C14 C9 P1 103.5(3)
C19 C11 C20 107.1(4)
C19 C11 C21 110.2(4)
C20 C11 C21 111.6(3)
C19 C11 P2 105.4(3)
C20 C11 P2 116.2(3)
C21 C11 P2 106.2(3)
F2 C7 F1 106.1(3)
F2 C7 F3 106.5(3)
F1 C7 F3 105.2(3)
F2 C7 C2 113.3(3)
F1 C7 C2 112.8(2)
F3 C7 C2 112.3(3)

loop_
_geom_bond_atom_site_label_1
_geom_bond_atom_site_label_2
_geom_bond_distance
P1 O1 1.6915(18)
P1 C9 1.868(3)
P1 C10 1.870(3)
P2 O2 1.6937(18)
P2 C12 1.860(3)
P2 C11 1.872(3)
O2 C5 1.360(3)
O1 C1 1.359(3)
F1 C7 1.332(4)
F3 C7 1.335(3)
F6 C8 1.331(3)
F4 C8 1.337(3)
F5 C8 1.341(4)
F2 C7 1.320(4)
C5 C6 1.379(3)
C5 C4 1.399(3)
C1 C6 1.382(3)
C1 C2 1.400(3)
C4 C3 1.384(3)
C4 C8 1.489(4)
C3 C2 1.380(3)
C2 C7 1.492(4)
C10 C17 1.514(5)
C10 C16 1.533(5)
C10 C18 1.534(5)
C12 C22 1.517(5)
C12 C24 1.525(5)
C12 C23 1.557(5)
C9 C15 1.526(5)
C9 C13 1.533(5)
C9 C14 1.541(5)
C11 C19 1.507(5)
C11 C20 1.544(6)
C11 C21 1.549(5)
